data_7152403
loop_
_publ_author_name
'Jaiswal, Rakesh'
'Dickman, Michael H.'
'Kuhnert, Nikolai'

_publ_section_title
;
 First diastereoselective synthesis of methyl caffeoyl- and
 feruloyl-muco-quinates.
;
_journal_issue 27
_journal_name_full 'Organic &amp; biomolecular chemistry'
_journal_page_first 5266
_journal_page_last 5277
_journal_paper_doi 10.1039/c2ob25124h
_journal_volume 10
_journal_year 2012
_chemical_formula_sum 'C11 H9 Cl3 O4'
_chemical_formula_weight 311.53
_chemical_name_systematic
;
?
;
_space_group_IT_number 2
_symmetry_cell_setting triclinic
_symmetry_space_group_name_Hall '-P 1'
_symmetry_space_group_name_H-M 'P -1'
_atom_sites_solution_hydrogens difmap
_atom_sites_solution_primary direct
_atom_sites_solution_secondary difmap
_audit_creation_method SHELXL-97
_cell_angle_alpha 85.717(2)
_cell_angle_beta 83.067(2)
_cell_angle_gamma 84.035(2)
_cell_formula_units_Z 4
_cell_length_a 5.6867(2)
_cell_length_b 10.1514(4)
_cell_length_c 22.3376(9)
_cell_measurement_reflns_used 3520
_cell_measurement_temperature 173(2)
_cell_measurement_theta_max 26.24
_cell_measurement_theta_min 3.32
_cell_volume 1270.62(8)
_computing_cell_refinement 'Bruker SAINT'
_computing_data_collection 'Bruker APEX2'
_computing_data_reduction 'Bruker SAINT'
_computing_molecular_graphics 'Bruker SHELXTL'
_computing_publication_material 'Bruker SHELXTL'
_computing_structure_refinement 'SHELXL-97 (Sheldrick, 2008)'
_computing_structure_solution 'SHELXS-97 (Sheldrick, 2008)'
_diffrn_ambient_temperature 173(2)
_diffrn_measured_fraction_theta_full 0.993
_diffrn_measured_fraction_theta_max 0.993
_diffrn_measurement_device_type 'Bruker APEX-II CCD'
_diffrn_measurement_method '\f and \w scans'
_diffrn_radiation_monochromator graphite
_diffrn_radiation_source 'fine-focus sealed tube'
_diffrn_radiation_type MoK\a
_diffrn_radiation_wavelength 0.71073
_diffrn_reflns_av_R_equivalents 0.0603
_diffrn_reflns_av_sigmaI/netI 0.0714
_diffrn_reflns_limit_h_max 7
_diffrn_reflns_limit_h_min -7
_diffrn_reflns_limit_k_max 13
_diffrn_reflns_limit_k_min -13
_diffrn_reflns_limit_l_max 29
_diffrn_reflns_limit_l_min -29
_diffrn_reflns_number 17407
_diffrn_reflns_theta_full 27.48
_diffrn_reflns_theta_max 27.48
_diffrn_reflns_theta_min 3.32
_exptl_absorpt_coefficient_mu 0.723
_exptl_absorpt_correction_T_max 0.8589
_exptl_absorpt_correction_T_min 0.7526
_exptl_absorpt_correction_type multi-scan
_exptl_absorpt_process_details SADABS
_exptl_crystal_colour colourless
_exptl_crystal_density_diffrn 1.629
_exptl_crystal_density_method 'not measured'
_exptl_crystal_description block
_exptl_crystal_F_000 632
_exptl_crystal_size_max 0.42
_exptl_crystal_size_mid 0.26
_exptl_crystal_size_min 0.22
_refine_diff_density_max 0.342
_refine_diff_density_min -0.413
_refine_diff_density_rms 0.069
_refine_ls_extinction_coef 0.0183(12)
_refine_ls_extinction_expression Fc^*^=kFc[1+0.001xFc^2^\l^3^/sin(2\q)]^-1/4^
_refine_ls_extinction_method SHELXL
_refine_ls_goodness_of_fit_ref 1.032
_refine_ls_hydrogen_treatment refall
_refine_ls_matrix_type full
_refine_ls_number_parameters 398
_refine_ls_number_reflns 5802
_refine_ls_number_restraints 0
_refine_ls_restrained_S_all 1.032
_refine_ls_R_factor_all 0.0728
_refine_ls_R_factor_gt 0.0436
_refine_ls_shift/su_max 0.000
_refine_ls_shift/su_mean 0.000
_refine_ls_structure_factor_coef Fsqd
_refine_ls_weighting_details 'calc w=1/[\s^2^(Fo^2^)+(0.0370P)^2^+0.0000P] where P=(Fo^2^+2Fc^2^)/3'
_refine_ls_weighting_scheme calc
_refine_ls_wR_factor_gt 0.0908
_refine_ls_wR_factor_ref 0.1030
_reflns_number_gt 3945
_reflns_number_total 5802
_reflns_threshold_expression >2sigma(I)
_cod_data_source_file c2ob25124h.txt
_cod_data_source_block mtc
_cod_depositor_comments
;
The following automatic conversions were performed:

'_symmetry_cell_setting' value 'Triclinic' changed to 'triclinic'
according to /home/saulius/struct/CIF-dictionaries/cif_core.dic
dictionary named 'cif_core.dic' version 2.4.1 from 2010-06-29.

Automatic conversion script
Id: cif_fix_values 1891 2012-01-12 08:04:46Z andrius 
;
_cod_original_sg_symbol_H-M P-1
_cod_database_code 7152403

loop_
_symmetry_equiv_pos_as_xyz
'x, y, z'
'-x, -y, -z'

loop_
_atom_site_label
_atom_site_type_symbol
_atom_site_fract_x
_atom_site_fract_y
_atom_site_fract_z
_atom_site_U_iso_or_equiv
_atom_site_adp_type
_atom_site_occupancy
_atom_site_symmetry_multiplicity
_atom_site_calc_flag
C1 C 0.8732(4) 0.5329(2) 0.07320(11) 0.0251(5) Uani 1 1 d
C2 C 0.7890(4) 0.6457(2) 0.03957(11) 0.0266(6) Uani 1 1 d
H2A H 0.656(4) 0.645(2) 0.0189(10) 0.014(6) Uiso 1 1 d
C3 C 0.9025(4) 0.7608(2) 0.03467(11) 0.0268(6) Uani 1 1 d
C4 C 1.1041(4) 0.7644(2) 0.06436(11) 0.0279(6) Uani 1 1 d
C5 C 1.1875(4) 0.6543(3) 0.09815(12) 0.0309(6) Uani 1 1 d
H5A H 1.331(4) 0.655(2) 0.1194(10) 0.024(6) Uiso 1 1 d
C6 C 1.0733(4) 0.5391(3) 0.10272(12) 0.0288(6) Uani 1 1 d
H6A H 1.138(4) 0.468(2) 0.1258(11) 0.024(6) Uiso 1 1 d
C7 C 0.7459(5) 0.4150(3) 0.07626(11) 0.0280(6) Uani 1 1 d
H7A H 0.624(4) 0.420(2) 0.0549(11) 0.027(7) Uiso 1 1 d
C8 C 0.7933(5) 0.2990(3) 0.10661(12) 0.0295(6) Uani 1 1 d
H8A H 0.917(4) 0.285(2) 0.1306(11) 0.035(7) Uiso 1 1 d
C9 C 0.6448(5) 0.1903(3) 0.10529(12) 0.0306(6) Uani 1 1 d
C10 C 0.5685(5) -0.0221(3) 0.15305(12) 0.0289(6) Uani 1 1 d
H10A H 0.469(4) -0.019(2) 0.1257(11) 0.021(6) Uiso 1 1 d
H10B H 0.671(4) -0.108(3) 0.1528(11) 0.038(8) Uiso 1 1 d
C11 C 0.4268(4) -0.0169(2) 0.21496(11) 0.0251(5) Uani 1 1 d
O1 O 0.8312(3) 0.87329(18) 0.00108(9) 0.0394(5) Uani 1 1 d
H1O1 H 0.727(5) 0.852(3) -0.0192(13) 0.043(9) Uiso 1 1 d
O2 O 1.2229(4) 0.8762(2) 0.05992(9) 0.0410(5) Uani 1 1 d
H1O2 H 1.161(6) 0.936(3) 0.0397(15) 0.062(11) Uiso 1 1 d
O3 O 0.4818(4) 0.19025(18) 0.07535(8) 0.0443(5) Uani 1 1 d
O4 O 0.7126(3) 0.08654(16) 0.14350(8) 0.0307(4) Uani 1 1 d
Cl1 Cl 0.24281(12) 0.13375(7) 0.22261(3) 0.03939(19) Uani 1 1 d
Cl2 Cl 0.62157(11) -0.03184(7) 0.27238(3) 0.03347(18) Uani 1 1 d
Cl3 Cl 0.24822(11) -0.15133(6) 0.22504(3) 0.03755(19) Uani 1 1 d
C12 C -0.0823(4) 1.0593(2) 0.42592(11) 0.0239(5) Uani 1 1 d
C13 C -0.1842(4) 1.1596(2) 0.46301(11) 0.0260(6) Uani 1 1 d
H13A H -0.321(4) 1.1557(19) 0.4849(9) 0.005(5) Uiso 1 1 d
C14 C -0.0652(4) 1.2677(2) 0.47045(11) 0.0256(5) Uani 1 1 d
C15 C 0.1594(4) 1.2795(2) 0.43919(11) 0.0261(6) Uani 1 1 d
C16 C 0.2609(5) 1.1827(3) 0.40142(12) 0.0319(6) Uani 1 1 d
H16A H 0.407(5) 1.193(3) 0.3812(12) 0.042(8) Uiso 1 1 d
C17 C 0.1425(4) 1.0732(3) 0.39470(12) 0.0293(6) Uani 1 1 d
H17A H 0.220(4) 1.006(2) 0.3684(12) 0.034(7) Uiso 1 1 d
C18 C -0.2112(5) 0.9439(3) 0.42100(11) 0.0265(6) Uani 1 1 d
H18A H -0.365(5) 0.948(3) 0.4385(12) 0.047(8) Uiso 1 1 d
C19 C -0.1274(5) 0.8340(3) 0.39361(12) 0.0278(6) Uani 1 1 d
H19A H 0.027(4) 0.823(2) 0.3743(11) 0.028(7) Uiso 1 1 d
C20 C -0.2734(4) 0.7246(2) 0.39206(11) 0.0267(6) Uani 1 1 d
C21 C -0.2588(5) 0.5095(3) 0.35316(13) 0.0332(6) Uani 1 1 d
H21B H -0.202(5) 0.438(3) 0.3809(14) 0.058(10) Uiso 1 1 d
H21A H -0.432(5) 0.529(2) 0.3577(11) 0.039(8) Uiso 1 1 d
C22 C -0.1799(4) 0.4756(2) 0.28840(11) 0.0258(6) Uani 1 1 d
O5 O -0.1554(4) 1.36831(19) 0.50723(9) 0.0363(5) Uani 1 1 d
H1O5 H -0.266(6) 1.347(3) 0.5245(15) 0.057(11) Uiso 1 1 d
O6 O 0.2845(3) 1.3847(2) 0.44518(10) 0.0392(5) Uani 1 1 d
H1O6 H 0.213(5) 1.432(3) 0.4670(12) 0.032(9) Uiso 1 1 d
O7 O -0.4783(3) 0.72001(18) 0.41257(9) 0.0443(5) Uani 1 1 d
O8 O -0.1460(3) 0.62423(18) 0.36271(9) 0.0407(5) Uani 1 1 d
Cl4 Cl -0.28901(12) 0.32275(7) 0.27755(3) 0.03930(19) Uani 1 1 d
Cl5 Cl 0.13349(11) 0.45896(7) 0.27324(3) 0.0423(2) Uani 1 1 d
Cl6 Cl -0.29866(13) 0.60002(8) 0.23792(4) 0.0498(2) Uani 1 1 d

loop_
_atom_site_aniso_label
_atom_site_aniso_U_11
_atom_site_aniso_U_22
_atom_site_aniso_U_33
_atom_site_aniso_U_23
_atom_site_aniso_U_13
_atom_site_aniso_U_12
C1 0.0282(13) 0.0283(14) 0.0188(13) 0.0005(11) -0.0023(10) -0.0053(11)
C2 0.0267(13) 0.0288(14) 0.0264(14) -0.0032(11) -0.0066(11) -0.0068(11)
C3 0.0284(13) 0.0266(14) 0.0258(14) 0.0005(11) -0.0053(10) -0.0039(11)
C4 0.0278(13) 0.0300(14) 0.0274(15) -0.0018(12) -0.0040(11) -0.0096(11)
C5 0.0266(14) 0.0375(16) 0.0304(15) -0.0013(12) -0.0091(11) -0.0048(12)
C6 0.0316(14) 0.0274(15) 0.0276(15) 0.0019(12) -0.0055(11) -0.0035(12)
C7 0.0310(14) 0.0326(15) 0.0217(14) -0.0011(12) -0.0058(11) -0.0067(12)
C8 0.0336(15) 0.0329(15) 0.0242(14) 0.0017(12) -0.0077(11) -0.0112(12)
C9 0.0370(15) 0.0295(15) 0.0263(15) 0.0022(12) -0.0077(12) -0.0064(12)
C10 0.0344(15) 0.0230(14) 0.0303(16) 0.0004(12) -0.0068(12) -0.0049(12)
C11 0.0231(12) 0.0211(13) 0.0316(15) -0.0038(11) -0.0048(10) -0.0001(10)
O1 0.0451(12) 0.0302(11) 0.0489(13) 0.0091(9) -0.0268(10) -0.0160(9)
O2 0.0458(12) 0.0324(11) 0.0503(13) 0.0078(10) -0.0237(10) -0.0164(10)
O3 0.0596(13) 0.0398(12) 0.0409(12) 0.0108(10) -0.0285(10) -0.0224(10)
O4 0.0332(10) 0.0277(10) 0.0323(10) 0.0068(8) -0.0081(8) -0.0095(8)
Cl1 0.0365(4) 0.0298(4) 0.0502(5) -0.0061(3) -0.0089(3) 0.0115(3)
Cl2 0.0308(3) 0.0407(4) 0.0292(4) 0.0010(3) -0.0095(3) -0.0001(3)
Cl3 0.0307(4) 0.0324(4) 0.0497(5) 0.0019(3) -0.0026(3) -0.0095(3)
C12 0.0258(13) 0.0241(13) 0.0221(13) -0.0030(11) -0.0025(10) -0.0022(10)
C13 0.0236(13) 0.0259(14) 0.0264(14) -0.0006(11) 0.0070(11) -0.0041(11)
C14 0.0295(13) 0.0238(13) 0.0220(14) -0.0024(11) 0.0028(10) -0.0023(11)
C15 0.0252(13) 0.0239(14) 0.0295(15) -0.0002(11) -0.0012(10) -0.0068(11)
C16 0.0235(14) 0.0345(16) 0.0366(16) -0.0070(13) 0.0052(11) -0.0052(12)
C17 0.0278(14) 0.0307(15) 0.0279(15) -0.0077(12) 0.0059(11) -0.0019(12)
C18 0.0268(14) 0.0284(15) 0.0235(14) -0.0008(11) 0.0014(11) -0.0046(11)
C19 0.0269(14) 0.0322(15) 0.0248(14) -0.0056(12) -0.0012(11) -0.0043(12)
C20 0.0321(14) 0.0257(14) 0.0216(14) -0.0035(11) 0.0004(11) -0.0016(11)
C21 0.0380(17) 0.0298(16) 0.0330(17) -0.0102(13) 0.0000(13) -0.0084(13)
C22 0.0183(12) 0.0228(13) 0.0363(15) -0.0056(11) -0.0018(10) -0.0012(10)
O5 0.0358(12) 0.0304(11) 0.0413(12) -0.0123(9) 0.0146(9) -0.0122(9)
O6 0.0318(11) 0.0326(12) 0.0533(14) -0.0174(11) 0.0110(9) -0.0113(9)
O7 0.0437(12) 0.0351(11) 0.0521(13) -0.0158(10) 0.0222(9) -0.0170(9)
O8 0.0331(10) 0.0343(11) 0.0575(13) -0.0257(10) 0.0023(9) -0.0081(9)
Cl4 0.0331(4) 0.0305(4) 0.0564(5) -0.0191(3) 0.0004(3) -0.0079(3)
Cl5 0.0196(3) 0.0450(4) 0.0635(5) -0.0216(4) 0.0000(3) -0.0006(3)
Cl6 0.0492(5) 0.0457(5) 0.0528(5) 0.0114(4) -0.0128(4) 0.0019(4)

loop_
_atom_type_symbol
_atom_type_description
_atom_type_scat_dispersion_real
_atom_type_scat_dispersion_imag
_atom_type_scat_source
C C 0.0033 0.0016 'International Tables Vol C Tables 4.2.6.8 and 6.1.1.4'
H H 0.0000 0.0000 'International Tables Vol C Tables 4.2.6.8 and 6.1.1.4'
O O 0.0106 0.0060 'International Tables Vol C Tables 4.2.6.8 and 6.1.1.4'
Cl Cl 0.1484 0.1585 'International Tables Vol C Tables 4.2.6.8 and 6.1.1.4'

loop_
_geom_angle_atom_site_label_1
_geom_angle_atom_site_label_2
_geom_angle_atom_site_label_3
_geom_angle
C6 C1 C2 118.4(2)
C6 C1 C7 123.1(2)
C2 C1 C7 118.4(2)
C3 C2 C1 121.3(2)
C3 C2 H2A 118.2(13)
C1 C2 H2A 120.5(13)
O1 C3 C2 123.7(2)
O1 C3 C4 117.0(2)
C2 C3 C4 119.3(2)
O2 C4 C5 119.1(2)
O2 C4 C3 120.9(2)
C5 C4 C3 120.0(2)
C4 C5 C6 120.4(2)
C4 C5 H5A 121.0(13)
C6 C5 H5A 118.6(13)
C5 C6 C1 120.6(2)
C5 C6 H6A 116.6(14)
C1 C6 H6A 122.8(14)
C8 C7 C1 127.9(2)
C8 C7 H7A 115.7(16)
C1 C7 H7A 116.4(16)
C7 C8 C9 120.9(2)
C7 C8 H8A 121.7(16)
C9 C8 H8A 117.4(16)
O3 C9 O4 123.3(2)
O3 C9 C8 126.0(2)
O4 C9 C8 110.7(2)
O4 C10 C11 109.2(2)
O4 C10 H10A 111.4(15)
C11 C10 H10A 108.7(16)
O4 C10 H10B 110.1(14)
C11 C10 H10B 106.9(15)
H10A C10 H10B 110(2)
C10 C11 Cl1 111.77(18)
C10 C11 Cl3 108.12(17)
Cl1 C11 Cl3 109.42(12)
C10 C11 Cl2 110.41(17)
Cl1 C11 Cl2 108.02(13)
Cl3 C11 Cl2 109.07(13)
C3 O1 H1O1 105.9(19)
C4 O2 H1O2 112(2)
C9 O4 C10 117.98(19)
C13 C12 C17 118.1(2)
C13 C12 C18 119.8(2)
C17 C12 C18 122.2(2)
C14 C13 C12 121.5(2)
C14 C13 H13A 115.5(13)
C12 C13 H13A 122.8(13)
C13 C14 O5 124.0(2)
C13 C14 C15 119.6(2)
O5 C14 C15 116.4(2)
O6 C15 C16 118.6(2)
O6 C15 C14 121.8(2)
C16 C15 C14 119.7(2)
C15 C16 C17 120.6(2)
C15 C16 H16A 117.9(17)
C17 C16 H16A 121.5(17)
C16 C17 C12 120.5(3)
C16 C17 H17A 118.4(15)
C12 C17 H17A 121.1(15)
C19 C18 C12 126.7(2)
C19 C18 H18A 116.9(18)
C12 C18 H18A 116.4(18)
C18 C19 C20 121.7(2)
C18 C19 H19A 121.6(15)
C20 C19 H19A 116.7(15)
O7 C20 O8 122.6(2)
O7 C20 C19 127.3(2)
O8 C20 C19 110.1(2)
O8 C21 C22 106.7(2)
O8 C21 H21B 107.3(17)
C22 C21 H21B 110.1(18)
O8 C21 H21A 110.4(15)
C22 C21 H21A 108.1(15)
H21B C21 H21A 114(2)
C21 C22 Cl6 110.27(19)
C21 C22 Cl5 111.31(18)
Cl6 C22 Cl5 109.14(13)
C21 C22 Cl4 107.87(17)
Cl6 C22 Cl4 109.18(13)
Cl5 C22 Cl4 109.04(13)
C14 O5 H1O5 107(3)
C15 O6 H1O6 110(2)
C20 O8 C21 119.4(2)

loop_
_geom_bond_atom_site_label_1
_geom_bond_atom_site_label_2
_geom_bond_distance
C1 C6 1.391(3)
C1 C2 1.397(3)
C1 C7 1.456(3)
C2 C3 1.383(3)
C2 H2A 0.93(2)
C3 O1 1.371(3)
C3 C4 1.397(3)
C4 O2 1.372(3)
C4 C5 1.376(3)
C5 C6 1.388(3)
C5 H5A 0.99(2)
C6 H6A 0.93(2)
C7 C8 1.333(3)
C7 H7A 0.88(2)
C8 C9 1.462(3)
C8 H8A 0.93(2)
C9 O3 1.207(3)
C9 O4 1.359(3)
C10 O4 1.430(3)
C10 C11 1.516(4)
C10 H10A 0.88(2)
C10 H10B 1.00(3)
C11 Cl1 1.768(2)
C11 Cl3 1.770(2)
C11 Cl2 1.782(2)
O1 H1O1 0.84(3)
O2 H1O2 0.81(3)
C12 C13 1.395(3)
C12 C17 1.396(3)
C12 C18 1.463(3)
C13 C14 1.378(3)
C13 H13A 0.87(2)
C14 O5 1.377(3)
C14 C15 1.392(3)
C15 O6 1.366(3)
C15 C16 1.378(3)
C16 C17 1.385(4)
C16 H16A 0.91(3)
C17 H17A 0.97(3)
C18 C19 1.329(4)
C18 H18A 0.91(3)
C19 C20 1.459(3)
C19 H19A 0.93(2)
C20 O7 1.204(3)
C20 O8 1.351(3)
C21 O8 1.428(3)
C21 C22 1.516(4)
C21 H21B 0.97(3)
C21 H21A 0.98(3)
C22 Cl6 1.765(2)
C22 Cl5 1.766(2)
C22 Cl4 1.773(2)
O5 H1O5 0.74(3)
O6 H1O6 0.76(3)

loop_
_geom_hbond_atom_site_label_D
_geom_hbond_atom_site_label_H
_geom_hbond_atom_site_label_A
_geom_hbond_distance_DH
_geom_hbond_distance_HA
_geom_hbond_distance_DA
_geom_hbond_angle_DHA
_geom_hbond_site_symmetry_A
O1 H1O1 O3 0.84(3) 1.93(3) 2.763(2) 172(3) 2_665
O2 H1O2 O1 0.81(3) 2.08(3) 2.800(3) 148(3) 2_775
O2 H1O2 O1 0.81(3) 2.32(3) 2.724(3) 112(3) .
O5 H1O5 O7 0.74(3) 2.03(3) 2.757(3) 167(3) 2_476
O6 H1O6 O5 0.76(3) 2.13(3) 2.790(3) 145(3) 2_586
O6 H1O6 O5 0.76(3) 2.31(3) 2.724(3) 115(2) .

loop_
_geom_torsion_atom_site_label_1
_geom_torsion_atom_site_label_2
_geom_torsion_atom_site_label_3
_geom_torsion_atom_site_label_4
_geom_torsion
C6 C1 C2 C3 1.0(4)
C7 C1 C2 C3 -179.7(2)
C1 C2 C3 O1 178.3(2)
C1 C2 C3 C4 -0.5(4)
O1 C3 C4 O2 0.3(4)
C2 C3 C4 O2 179.2(2)
O1 C3 C4 C5 -179.1(2)
C2 C3 C4 C5 -0.2(4)
O2 C4 C5 C6 -179.0(2)
C3 C4 C5 C6 0.4(4)
C4 C5 C6 C1 0.1(4)
C2 C1 C6 C5 -0.8(4)
C7 C1 C6 C5 180.0(2)
C6 C1 C7 C8 0.8(4)
C2 C1 C7 C8 -178.5(3)
C1 C7 C8 C9 179.4(2)
C7 C8 C9 O3 4.8(5)
C7 C8 C9 O4 -174.5(2)
O4 C10 C11 Cl1 58.9(2)
O4 C10 C11 Cl3 179.38(16)
O4 C10 C11 Cl2 -61.4(2)
O3 C9 O4 C10 -6.5(4)
C8 C9 O4 C10 172.9(2)
C11 C10 O4 C9 -105.6(2)
C17 C12 C13 C14 -2.0(4)
C18 C12 C13 C14 177.8(2)
C12 C13 C14 O5 -178.9(2)
C12 C13 C14 C15 1.7(4)
C13 C14 C15 O6 -179.9(2)
O5 C14 C15 O6 0.7(4)
C13 C14 C15 C16 -0.4(4)
O5 C14 C15 C16 -179.9(2)
O6 C15 C16 C17 178.9(2)
C14 C15 C16 C17 -0.6(4)
C15 C16 C17 C12 0.2(4)
C13 C12 C17 C16 1.0(4)
C18 C12 C17 C16 -178.8(2)
C13 C12 C18 C19 -171.4(3)
C17 C12 C18 C19 8.3(4)
C12 C18 C19 C20 179.6(2)
C18 C19 C20 O7 2.0(4)
C18 C19 C20 O8 -178.8(2)
O8 C21 C22 Cl6 -67.5(2)
O8 C21 C22 Cl5 53.8(3)
O8 C21 C22 Cl4 173.40(18)
O7 C20 O8 C21 2.5(4)
C19 C20 O8 C21 -176.7(2)
C22 C21 O8 C20 135.9(2)
